data_2200002
loop_
_publ_author_name
'Liu, Jian-Chao'
'He, Hong-Wu'
'Ding, Ming-Wu'

_publ_section_title
;2-(4-Chloro-3-methylphenoxy)-3-(4-chlorophenyl)-5-methyl-8,9,10,11-tetrahydro-1-benzothieno[2',3':2,3]pyrido[4,3-<i>d</i>]pyrimidin-4(3<i>H</i>)-one
 dichloromethane solvate
;
_journal_coeditor_code AC6207
_journal_issue 11
_journal_name_full 'Acta Crystallographica Section E'
_journal_page_first o3686
_journal_page_last o3687
_journal_paper_doi 10.1107/S1600536805032381
_journal_volume 61
_journal_year 2005
_chemical_formula_iupac 'C27 H21 Cl2 N3 O2 S, C H2 Cl2'
_chemical_formula_moiety 'C27 H21 Cl2 N3 O2 S, C H2 Cl2'
_chemical_formula_sum 'C28 H23 Cl4 N3 O2 S'
_chemical_formula_weight 607.35
_chemical_name_systematic
;
2-(4-Chloro-3-methylphenoxy)-3-(4-chlorophenyl)-5-methyl-
8,9,10,11-tetrahydro-1-benzothieno[2',3':2,3]pyrido[4,5-d]pyrimidin-4(3H)-one
;
_space_group_IT_number 61
_symmetry_cell_setting orthorhombic
_symmetry_space_group_name_Hall '-P 2ac 2ab'
_symmetry_space_group_name_H-M 'P b c a'
_atom_sites_solution_hydrogens geom
_atom_sites_solution_primary direct
_atom_sites_solution_secondary difmap
_audit_creation_method SHELXL97
_cell_angle_alpha 90.00
_cell_angle_beta 90.00
_cell_angle_gamma 90.00
_cell_formula_units_Z 8
_cell_length_a 18.564(3)
_cell_length_b 10.6834(17)
_cell_length_c 28.510(4)
_cell_measurement_reflns_used 3753
_cell_measurement_temperature 293(2)
_cell_measurement_theta_max 19.79
_cell_measurement_theta_min 2.31
_cell_volume 5654.3(15)
_computing_cell_refinement 'SAINT (Bruker, 1998)'
_computing_data_collection 'SMART (Bruker, 1998)'
_computing_data_reduction SAINT
_computing_molecular_graphics 'SHELXTL (Bruker, 1998)'
_computing_publication_material SHELXTL
_computing_structure_refinement 'SHELXL97 (Sheldrick, 1997)'
_computing_structure_solution 'SHELXS97 (Sheldrick, 1997)'
_diffrn_ambient_temperature 293(2)
_diffrn_measured_fraction_theta_full 0.996
_diffrn_measured_fraction_theta_max 0.996
_diffrn_measurement_device_type 'Bruker SMART CCD area-detector'
_diffrn_measurement_method '\f and \w'
_diffrn_radiation_monochromator graphite
_diffrn_radiation_source 'fine-focus sealed tube'
_diffrn_radiation_type MoK\a
_diffrn_radiation_wavelength 0.71073
_diffrn_reflns_av_R_equivalents 0.0495
_diffrn_reflns_av_sigmaI/netI 0.0378
_diffrn_reflns_limit_h_max 22
_diffrn_reflns_limit_h_min -17
_diffrn_reflns_limit_k_max 12
_diffrn_reflns_limit_k_min -12
_diffrn_reflns_limit_l_max 33
_diffrn_reflns_limit_l_min -33
_diffrn_reflns_number 26881
_diffrn_reflns_theta_full 25.00
_diffrn_reflns_theta_max 25.00
_diffrn_reflns_theta_min 2.31
_diffrn_standards_decay_% 0
_diffrn_standards_number 0
_exptl_absorpt_coefficient_mu 0.524
_exptl_absorpt_correction_T_max 0.9024
_exptl_absorpt_correction_T_min 0.8586
_exptl_absorpt_correction_type none
_exptl_crystal_colour colourless
_exptl_crystal_density_diffrn 1.427
_exptl_crystal_density_method 'not measured'
_exptl_crystal_description plate
_exptl_crystal_F_000 2496
_exptl_crystal_size_max 0.30
_exptl_crystal_size_mid 0.20
_exptl_crystal_size_min 0.20
_refine_diff_density_max 0.402
_refine_diff_density_min -0.406
_refine_ls_extinction_method none
_refine_ls_goodness_of_fit_ref 1.101
_refine_ls_hydrogen_treatment constr
_refine_ls_matrix_type full
_refine_ls_number_parameters 346
_refine_ls_number_reflns 4964
_refine_ls_number_restraints 0
_refine_ls_restrained_S_all 1.101
_refine_ls_R_factor_all 0.1142
_refine_ls_R_factor_gt 0.0870
_refine_ls_shift/su_max 0.000
_refine_ls_shift/su_mean 0.000
_refine_ls_structure_factor_coef Fsqd
_refine_ls_weighting_details 'calc w = 1/[\s^2^(Fo^2^)+(0.0768P)^2^+7.6281P] where P = (Fo^2^+2Fc^2^)/3'
_refine_ls_weighting_scheme calc
_refine_ls_wR_factor_gt 0.1950
_refine_ls_wR_factor_ref 0.2112
_reflns_number_gt 3655
_reflns_number_total 4964
_reflns_threshold_expression I>2\s(I)
_cod_data_source_file ac6207.cif
_cod_data_source_block I
_cod_depositor_comments
;
The following automatic conversions were performed:
'_geom_bond_publ_flag' value 'YES' changed to 'yes' according to
'/home/saulius/struct/CIF-dictionaries/cif_core.dic' dictionary named
'cif_core.dic' version 2.4.1 from 2010-06-29 (11
times).

'_geom_angle_publ_flag' value 'YES' changed to 'yes' according to
'/home/saulius/struct/CIF-dictionaries/cif_core.dic' dictionary named
'cif_core.dic' version 2.4.1 from 2010-06-29 (9 times).

Automatic conversion script
Id: cif_fix_enum 1527 2010-12-29 10:47:43Z saulius 

The following automatic conversions were performed:

'_geom_bond_publ_flag' value 'YES' changed to 'yes' according to
/home/saulius/struct/CIF-dictionaries/cif_core.dic dictionary named
'cif_core.dic' version 2.4.1 from 2010-06-29 (11
times).

'_geom_angle_publ_flag' value 'YES' changed to 'yes'
according to /home/saulius/struct/CIF-dictionaries/cif_core.dic
dictionary named 'cif_core.dic' version 2.4.1 from 2010-06-29 (9
times).

Automatic conversion script
Id: cif_fix_values 1715 2011-07-08 13:25:40Z adriana 
;
_cod_database_code 2200002
_cod_database_fobs_code 2200002

loop_
_symmetry_equiv_pos_as_xyz
'x, y, z'
'-x+1/2, -y, z+1/2'
'-x, y+1/2, -z+1/2'
'x+1/2, -y+1/2, -z'
'-x, -y, -z'
'x-1/2, y, -z-1/2'
'x, -y-1/2, z-1/2'
'-x-1/2, y-1/2, z'

loop_
_atom_site_label
_atom_site_fract_x
_atom_site_fract_y
_atom_site_fract_z
_atom_site_U_iso_or_equiv
_atom_site_adp_type
_atom_site_calc_flag
_atom_site_refinement_flags
_atom_site_occupancy
_atom_site_type_symbol
C1 0.2659(3) 0.2158(6) 0.33974(19) 0.0824(16) Uani d . 1 C
H1A 0.2606 0.1258 0.3425 0.099 Uiso calc R 1 H
H1B 0.2236 0.2546 0.3534 0.099 Uiso calc R 1 H
C2 0.3319(3) 0.2571(6) 0.3663(2) 0.0827(16) Uani d . 1 C
H2A 0.3216 0.2571 0.3996 0.099 Uiso calc R 1 H
H2B 0.3707 0.1981 0.3607 0.099 Uiso calc R 1 H
C3 0.3554(3) 0.3844(5) 0.35173(17) 0.0730(14) Uani d . 1 C
H3A 0.3968 0.4085 0.3704 0.088 Uiso calc R 1 H
H3B 0.3170 0.4432 0.3584 0.088 Uiso calc R 1 H
C4 0.3751(2) 0.3943(4) 0.30034(15) 0.0523(10) Uani d . 1 C
H4A 0.3780 0.4819 0.2915 0.063 Uiso calc R 1 H
H4B 0.4221 0.3570 0.2953 0.063 Uiso calc R 1 H
C5 0.3202(2) 0.3292(4) 0.26984(16) 0.0486(10) Uani d . 1 C
C6 0.2709(2) 0.2510(4) 0.28884(17) 0.0622(12) Uani d . 1 C
C7 0.2535(2) 0.2724(4) 0.20251(17) 0.0585(12) Uani d . 1 C
C8 0.3112(2) 0.3417(4) 0.22002(15) 0.0465(10) Uani d . 1 C
C9 0.3501(2) 0.4106(4) 0.18605(14) 0.0450(10) Uani d . 1 C
C10 0.3271(2) 0.4080(4) 0.13950(15) 0.0499(10) Uani d . 1 C
C11 0.2667(2) 0.3322(5) 0.12678(17) 0.0611(12) Uani d . 1 C
C12 0.2410(3) 0.3199(6) 0.07692(18) 0.0927(19) Uani d . 1 C
H12A 0.2030 0.2591 0.0755 0.139 Uiso calc R 1 H
H12B 0.2803 0.2934 0.0574 0.139 Uiso calc R 1 H
H12C 0.2234 0.3993 0.0661 0.139 Uiso calc R 1 H
C13 0.3653(2) 0.4838(4) 0.10534(15) 0.0531(11) Uani d . 1 C
C14 0.4436(2) 0.5392(4) 0.16988(14) 0.0477(10) Uani d . 1 C
C15 0.4667(2) 0.6279(4) 0.09199(14) 0.0488(10) Uani d . 1 C
C16 0.4567(2) 0.7552(5) 0.09290(16) 0.0614(12) Uani d . 1 C
H16 0.4242 0.7902 0.1139 0.074 Uiso calc R 1 H
C17 0.4948(3) 0.8313(5) 0.06277(18) 0.0723(14) Uani d . 1 C
H17 0.4889 0.9177 0.0634 0.087 Uiso calc R 1 H
C18 0.5417(3) 0.7757(6) 0.03177(17) 0.0744(15) Uani d . 1 C
C19 0.5518(3) 0.6506(6) 0.03017(17) 0.0753(15) Uani d . 1 C
H19 0.5840 0.6158 0.0089 0.090 Uiso calc R 1 H
C20 0.5133(3) 0.5748(5) 0.06072(16) 0.0654(13) Uani d . 1 C
H20 0.5193 0.4884 0.0599 0.078 Uiso calc R 1 H
C21 0.5288(2) 0.5946(4) 0.22710(15) 0.0529(11) Uani d . 1 C
C22 0.5892(3) 0.5244(5) 0.23505(18) 0.0653(13) Uani d . 1 C
H22 0.6115 0.4814 0.2107 0.078 Uiso calc R 1 H
C23 0.6166(3) 0.5187(5) 0.2803(2) 0.0724(14) Uani d . 1 C
H23 0.6580 0.4728 0.2867 0.087 Uiso calc R 1 H
C24 0.5817(3) 0.5816(5) 0.31515(17) 0.0658(14) Uani d . 1 C
C25 0.5206(3) 0.6535(4) 0.30807(16) 0.0599(12) Uani d . 1 C
C26 0.4955(2) 0.6593(4) 0.26207(16) 0.0566(11) Uani d . 1 C
H26 0.4554 0.7081 0.2551 0.068 Uiso calc R 1 H
C27 0.3126(8) 0.8419(11) 0.4723(3) 0.200(6) Uani d . 1 C
H27A 0.2651 0.8128 0.4814 0.240 Uiso calc R 1 H
H27B 0.3353 0.8764 0.5001 0.240 Uiso calc R 1 H
C28 0.4822(4) 0.7210(6) 0.3466(2) 0.098(2) Uani d . 1 C
H28A 0.4630 0.6613 0.3684 0.147 Uiso calc R 1 H
H28B 0.4436 0.7697 0.3335 0.147 Uiso calc R 1 H
H28C 0.5154 0.7753 0.3625 0.147 Uiso calc R 1 H
Cl1 0.59173(11) 0.8722(2) -0.00558(7) 0.1375(9) Uani d . 1 Cl
Cl2 0.61764(11) 0.57036(17) 0.37195(5) 0.1085(7) Uani d . 1 Cl
Cl3 0.3607(3) 0.7189(6) 0.45444(16) 0.311(3) Uani d . 1 Cl
Cl4 0.3031(3) 0.9541(4) 0.43380(15) 0.291(3) Uani d . 1 Cl
N1 0.23064(19) 0.2654(4) 0.15806(15) 0.0662(11) Uani d . 1 N
N2 0.40997(17) 0.4764(3) 0.20098(11) 0.0462(8) Uani d . 1 N
N3 0.42573(17) 0.5493(3) 0.12341(11) 0.0480(8) Uani d . 1 N
O1 0.35156(17) 0.4962(4) 0.06393(11) 0.0732(10) Uani d . 1 O
O2 0.50390(16) 0.6030(3) 0.18021(10) 0.0615(8) Uani d . 1 O
S1 0.21159(7) 0.18893(13) 0.24750(5) 0.0736(4) Uani d . 1 S

loop_
_atom_site_aniso_label
_atom_site_aniso_U_11
_atom_site_aniso_U_22
_atom_site_aniso_U_33
_atom_site_aniso_U_12
_atom_site_aniso_U_13
_atom_site_aniso_U_23
C1 0.078(4) 0.080(4) 0.089(4) -0.012(3) 0.016(3) 0.021(3)
C2 0.089(4) 0.084(4) 0.075(3) -0.004(3) 0.008(3) 0.022(3)
C3 0.079(3) 0.079(4) 0.061(3) -0.005(3) -0.001(3) 0.008(3)
C4 0.049(2) 0.045(2) 0.063(3) -0.0005(19) 0.000(2) 0.003(2)
C5 0.041(2) 0.037(2) 0.068(3) 0.0028(18) 0.005(2) 0.0024(19)
C6 0.052(3) 0.055(3) 0.079(3) -0.001(2) 0.010(2) 0.007(2)
C7 0.046(2) 0.050(3) 0.079(3) -0.004(2) 0.005(2) -0.015(2)
C8 0.036(2) 0.039(2) 0.064(3) 0.0014(17) 0.0055(19) -0.007(2)
C9 0.038(2) 0.040(2) 0.056(2) 0.0042(18) 0.0010(18) -0.0096(19)
C10 0.038(2) 0.054(3) 0.058(3) 0.0000(19) 0.0011(19) -0.012(2)
C11 0.048(3) 0.069(3) 0.067(3) -0.003(2) 0.000(2) -0.022(2)
C12 0.073(3) 0.133(5) 0.072(3) -0.042(4) -0.005(3) -0.029(3)
C13 0.045(2) 0.066(3) 0.048(3) 0.005(2) -0.0056(19) -0.013(2)
C14 0.043(2) 0.049(2) 0.050(2) -0.0061(19) 0.0003(19) -0.003(2)
C15 0.047(2) 0.056(3) 0.044(2) 0.000(2) -0.0010(19) 0.0010(19)
C16 0.059(3) 0.069(3) 0.056(3) 0.010(2) 0.006(2) 0.005(2)
C17 0.075(3) 0.067(3) 0.075(3) 0.005(3) 0.003(3) 0.018(3)
C18 0.064(3) 0.098(4) 0.061(3) 0.000(3) 0.006(3) 0.029(3)
C19 0.070(3) 0.101(4) 0.055(3) 0.010(3) 0.020(3) 0.002(3)
C20 0.064(3) 0.070(3) 0.062(3) 0.000(3) 0.011(2) -0.010(2)
C21 0.045(2) 0.058(3) 0.056(3) -0.018(2) -0.006(2) 0.009(2)
C22 0.065(3) 0.056(3) 0.074(3) -0.005(2) 0.001(3) -0.003(2)
C23 0.071(3) 0.059(3) 0.087(4) -0.004(3) -0.016(3) 0.011(3)
C24 0.079(4) 0.057(3) 0.061(3) -0.028(3) -0.018(3) 0.013(2)
C25 0.066(3) 0.055(3) 0.058(3) -0.024(2) 0.001(2) 0.002(2)
C26 0.042(2) 0.058(3) 0.069(3) -0.011(2) -0.001(2) 0.004(2)
C27 0.338(16) 0.175(10) 0.087(6) -0.118(11) 0.021(8) -0.002(6)
C28 0.110(5) 0.103(5) 0.080(4) -0.022(4) 0.018(3) -0.016(3)
Cl1 0.1290(16) 0.1603(19) 0.1234(15) 0.0024(14) 0.0457(12) 0.0790(14)
Cl2 0.1475(15) 0.1014(12) 0.0767(10) -0.0401(11) -0.0489(10) 0.0260(9)
Cl3 0.361(6) 0.386(7) 0.187(4) 0.145(6) -0.036(4) -0.053(4)
Cl4 0.357(6) 0.259(4) 0.257(4) -0.162(4) -0.178(4) 0.092(4)
N1 0.048(2) 0.073(3) 0.078(3) -0.015(2) 0.002(2) -0.021(2)
N2 0.0419(18) 0.049(2) 0.0473(19) -0.0067(16) -0.0030(15) -0.0008(16)
N3 0.0460(19) 0.057(2) 0.0415(18) -0.0051(16) -0.0015(15) -0.0015(16)
O1 0.068(2) 0.101(3) 0.051(2) -0.015(2) -0.0089(16) -0.0067(18)
O2 0.0536(18) 0.080(2) 0.0514(17) -0.0270(16) -0.0042(14) 0.0091(15)
S1 0.0533(7) 0.0681(8) 0.0995(10) -0.0219(6) 0.0085(7) 0.0010(7)

loop_
_atom_type_symbol
_atom_type_description
_atom_type_scat_dispersion_real
_atom_type_scat_dispersion_imag
_atom_type_scat_source
C C 0.0033 0.0016 'International Tables Vol C Tables 4.2.6.8 and 6.1.1.4'
H H 0.0000 0.0000 'International Tables Vol C Tables 4.2.6.8 and 6.1.1.4'
N N 0.0061 0.0033 'International Tables Vol C Tables 4.2.6.8 and 6.1.1.4'
O O 0.0106 0.0060 'International Tables Vol C Tables 4.2.6.8 and 6.1.1.4'
S S 0.1246 0.1234 'International Tables Vol C Tables 4.2.6.8 and 6.1.1.4'
Cl Cl 0.1484 0.1585 'International Tables Vol C Tables 4.2.6.8 and 6.1.1.4'

loop_
_geom_angle_atom_site_label_1
_geom_angle_atom_site_label_2
_geom_angle_atom_site_label_3
_geom_angle
_geom_angle_publ_flag
C6 C1 C2 111.2(4) ?
C6 C1 H1A 109.4 ?
C2 C1 H1A 109.4 ?
C6 C1 H1B 109.4 ?
C2 C1 H1B 109.4 ?
H1A C1 H1B 108.0 ?
C3 C2 C1 111.5(5) ?
C3 C2 H2A 109.3 ?
C1 C2 H2A 109.3 ?
C3 C2 H2B 109.3 ?
C1 C2 H2B 109.3 ?
H2A C2 H2B 108.0 ?
C2 C3 C4 113.9(4) ?
C2 C3 H3A 108.8 ?
C4 C3 H3A 108.8 ?
C2 C3 H3B 108.8 ?
C4 C3 H3B 108.8 ?
H3A C3 H3B 107.7 ?
C5 C4 C3 111.2(4) ?
C5 C4 H4A 109.4 ?
C3 C4 H4A 109.4 ?
C5 C4 H4B 109.4 ?
C3 C4 H4B 109.4 ?
H4A C4 H4B 108.0 ?
C6 C5 C8 112.1(4) ?
C6 C5 C4 120.7(4) ?
C8 C5 C4 127.2(4) ?
C5 C6 C1 125.7(5) ?
C5 C6 S1 113.0(4) ?
C1 C6 S1 121.2(4) ?
N1 C7 C8 127.7(4) ?
N1 C7 S1 121.8(3) ?
C8 C7 S1 110.5(4) ?
C7 C8 C9 115.0(4) ?
C7 C8 C5 113.1(4) ?
C9 C8 C5 131.8(4) ?
N2 C9 C10 123.3(4) ?
N2 C9 C8 117.6(4) ?
C10 C9 C8 119.0(4) ?
C9 C10 C11 119.5(4) ?
C9 C10 C13 118.5(4) ?
C11 C10 C13 121.9(4) ?
N1 C11 C10 122.1(4) ?
N1 C11 C12 115.4(4) ?
C10 C11 C12 122.5(5) ?
C11 C12 H12A 109.5 ?
C11 C12 H12B 109.5 ?
H12A C12 H12B 109.5 ?
C11 C12 H12C 109.5 ?
H12A C12 H12C 109.5 ?
H12B C12 H12C 109.5 ?
O1 C13 N3 117.7(4) ?
O1 C13 C10 127.6(4) ?
N3 C13 C10 114.7(4) ?
N2 C14 O2 121.5(4) ?
N2 C14 N3 126.5(4) yes
O2 C14 N3 112.0(3) yes
C20 C15 C16 120.6(4) ?
C20 C15 N3 119.8(4) ?
C16 C15 N3 119.6(4) ?
C15 C16 C17 120.3(5) ?
C15 C16 H16 119.9 ?
C17 C16 H16 119.9 ?
C18 C17 C16 118.1(5) ?
C18 C17 H17 120.9 ?
C16 C17 H17 120.9 ?
C19 C18 C17 122.4(5) ?
C19 C18 Cl1 119.3(4) ?
C17 C18 Cl1 118.2(5) ?
C18 C19 C20 119.1(5) ?
C18 C19 H19 120.5 ?
C20 C19 H19 120.5 ?
C15 C20 C19 119.6(5) ?
C15 C20 H20 120.2 ?
C19 C20 H20 120.2 ?
C26 C21 C22 122.0(4) ?
C26 C21 O2 120.6(4) ?
C22 C21 O2 117.3(4) ?
C21 C22 C23 118.5(5) ?
C21 C22 H22 120.7 ?
C23 C22 H22 120.7 ?
C24 C23 C22 118.9(5) ?
C24 C23 H23 120.5 ?
C22 C23 H23 120.5 ?
C23 C24 C25 123.7(5) ?
C23 C24 Cl2 117.4(4) ?
C25 C24 Cl2 118.9(4) ?
C24 C25 C26 115.9(4) ?
C24 C25 C28 123.5(5) ?
C26 C25 C28 120.7(5) ?
C21 C26 C25 120.9(4) ?
C21 C26 H26 119.5 ?
C25 C26 H26 119.5 ?
Cl4 C27 Cl3 115.4(7) ?
Cl4 C27 H27A 108.4 ?
Cl3 C27 H27A 108.4 ?
Cl4 C27 H27B 108.4 ?
Cl3 C27 H27B 108.4 ?
H27A C27 H27B 107.5 ?
C25 C28 H28A 109.5 ?
C25 C28 H28B 109.5 ?
H28A C28 H28B 109.5 ?
C25 C28 H28C 109.5 ?
H28A C28 H28C 109.5 ?
H28B C28 H28C 109.5 ?
C11 N1 C7 116.6(4) yes
C14 N2 C9 116.6(3) yes
C14 N3 C13 120.2(3) yes
C14 N3 C15 121.2(3) yes
C13 N3 C15 118.5(3) yes
C14 O2 C21 116.5(3) yes
C6 S1 C7 91.2(2) yes

loop_
_geom_bond_atom_site_label_1
_geom_bond_atom_site_label_2
_geom_bond_distance
_geom_bond_publ_flag
C1 C6 1.502(7) ?
C1 C2 1.506(8) ?
C1 H1A 0.9700 ?
C1 H1B 0.9700 ?
C2 C3 1.488(7) ?
C2 H2A 0.9700 ?
C2 H2B 0.9700 ?
C3 C4 1.514(6) ?
C3 H3A 0.9700 ?
C3 H3B 0.9700 ?
C4 C5 1.510(6) ?
C4 H4A 0.9700 ?
C4 H4B 0.9700 ?
C5 C6 1.352(6) ?
C5 C8 1.436(6) ?
C6 S1 1.744(5) yes
C7 N1 1.338(6) yes
C7 C8 1.396(6) ?
C7 S1 1.745(5) yes
C8 C9 1.414(6) ?
C9 N2 1.382(5) yes
C9 C10 1.394(6) ?
C10 C11 1.429(6) ?
C10 C13 1.452(6) ?
C11 N1 1.324(6) yes
C11 C12 1.505(7) ?
C12 H12A 0.9600 ?
C12 H12B 0.9600 ?
C12 H12C 0.9600 ?
C13 O1 1.215(5) ?
C13 N3 1.419(5) yes
C14 N2 1.275(5) yes
C14 O2 1.343(5) ?
C14 N3 1.370(5) yes
C15 C20 1.366(6) ?
C15 C16 1.373(6) ?
C15 N3 1.444(5) yes
C16 C17 1.377(7) yes
C16 H16 0.9300 ?
C17 C18 1.376(7) yes
C17 H17 0.9300 ?
C18 C19 1.350(8) ?
C18 Cl1 1.749(5) ?
C19 C20 1.387(7) ?
C19 H19 0.9300 ?
C20 H20 0.9300 ?
C21 C26 1.362(6) ?
C21 C22 1.368(6) ?
C21 O2 1.418(5) ?
C22 C23 1.387(7) ?
C22 H22 0.9300 ?
C23 C24 1.363(8) ?
C23 H23 0.9300 ?
C24 C25 1.386(7) ?
C24 Cl2 1.755(5) ?
C25 C26 1.393(6) ?
C25 C28 1.494(7) ?
C26 H26 0.9300 ?
C27 Cl4 1.635(11) ?
C27 Cl3 1.668(14) ?
C27 H27A 0.9700 ?
C27 H27B 0.9700 ?
C28 H28A 0.9600 ?
C28 H28B 0.9600 ?
C28 H28C 0.9600 ?

loop_
_geom_torsion_atom_site_label_1
_geom_torsion_atom_site_label_2
_geom_torsion_atom_site_label_3
_geom_torsion_atom_site_label_4
_geom_torsion
C6 C1 C2 C3 41.6(7)
C1 C2 C3 C4 -60.6(6)
C2 C3 C4 C5 44.7(6)
C3 C4 C5 C6 -13.5(6)
C3 C4 C5 C8 164.9(4)
C8 C5 C6 C1 179.0(5)
C4 C5 C6 C1 -2.4(7)
C8 C5 C6 S1 0.0(5)
C4 C5 C6 S1 178.6(3)
C2 C1 C6 C5 -11.8(8)
C2 C1 C6 S1 167.1(4)
N1 C7 C8 C9 -0.9(7)
S1 C7 C8 C9 178.5(3)
N1 C7 C8 C5 179.2(4)
S1 C7 C8 C5 -1.4(5)
C6 C5 C8 C7 0.9(5)
C4 C5 C8 C7 -177.6(4)
C6 C5 C8 C9 -179.0(4)
C4 C5 C8 C9 2.5(7)
C7 C8 C9 N2 -177.0(4)
C5 C8 C9 N2 2.9(6)
C7 C8 C9 C10 2.2(5)
C5 C8 C9 C10 -177.9(4)
N2 C9 C10 C11 176.8(4)
C8 C9 C10 C11 -2.4(6)
N2 C9 C10 C13 -3.7(6)
C8 C9 C10 C13 177.1(4)
C9 C10 C11 N1 1.2(7)
C13 C10 C11 N1 -178.2(4)
C9 C10 C11 C12 -177.0(5)
C13 C10 C11 C12 3.5(7)
C9 C10 C13 O1 -177.4(4)
C11 C10 C13 O1 2.1(7)
C9 C10 C13 N3 3.0(6)
C11 C10 C13 N3 -177.5(4)
C20 C15 C16 C17 -1.1(7)
N3 C15 C16 C17 -179.2(4)
C15 C16 C17 C18 0.8(7)
C16 C17 C18 C19 -0.3(8)
C16 C17 C18 Cl1 -178.5(4)
C17 C18 C19 C20 0.2(8)
Cl1 C18 C19 C20 178.3(4)
C16 C15 C20 C19 1.0(7)
N3 C15 C20 C19 179.1(4)
C18 C19 C20 C15 -0.6(8)
C26 C21 C22 C23 0.6(7)
O2 C21 C22 C23 177.4(4)
C21 C22 C23 C24 1.0(7)
C22 C23 C24 C25 -1.1(7)
C22 C23 C24 Cl2 179.3(4)
C23 C24 C25 C26 -0.2(7)
Cl2 C24 C25 C26 179.3(3)
C23 C24 C25 C28 179.3(5)
Cl2 C24 C25 C28 -1.1(6)
C22 C21 C26 C25 -2.0(7)
O2 C21 C26 C25 -178.7(4)
C24 C25 C26 C21 1.8(6)
C28 C25 C26 C21 -177.8(4)
C10 C11 N1 C7 0.1(7)
C12 C11 N1 C7 178.5(5)
C8 C7 N1 C11 -0.2(7)
S1 C7 N1 C11 -179.6(4)
O2 C14 N2 C9 -177.7(4)
N3 C14 N2 C9 1.0(6)
C10 C9 N2 C14 1.7(6)
C8 C9 N2 C14 -179.1(4)
N2 C14 N3 C13 -1.5(7)
O2 C14 N3 C13 177.3(4)
N2 C14 N3 C15 177.4(4)
O2 C14 N3 C15 -3.8(5)
O1 C13 N3 C14 179.7(4)
C10 C13 N3 C14 -0.6(6)
O1 C13 N3 C15 0.9(6)
C10 C13 N3 C15 -179.5(4)
C20 C15 N3 C14 104.6(5)
C16 C15 N3 C14 -77.3(5)
C20 C15 N3 C13 -76.5(5)
C16 C15 N3 C13 101.6(5)
N2 C14 O2 C21 1.3(6)
N3 C14 O2 C21 -177.5(4)
C26 C21 O2 C14 -75.8(5)
C22 C21 O2 C14 107.3(4)
C5 C6 S1 C7 -0.7(4)
C1 C6 S1 C7 -179.7(4)
N1 C7 S1 C6 -179.3(4)
C8 C7 S1 C6 1.2(3)

loop_
_cod_related_entry_id
_cod_related_entry_database
_cod_related_entry_code
1 ChemSpider 21128697
